data_7151006
loop_
_publ_author_name
'Guan, Xiao-Yang'
'Shi, Min'

_publ_section_title
;
 A convenient three-component reaction leading to the synthesis of
 polysubstituted cyclohexene derivatives
;
_journal_issue 19
_journal_name_full 'Organic &amp; Biomolecular Chemistry'
_journal_page_first 3616
_journal_page_last 3620
_journal_paper_doi 10.1039/b810299f
_journal_volume 6
_journal_year 2008
_chemical_formula_sum 'C21 H16 N5 O2.33'
_chemical_formula_weight 375.72
_chemical_name_systematic
;
?
;
_space_group_IT_number 148
_symmetry_cell_setting rhombohedral
_symmetry_space_group_name_Hall '-R 3'
_symmetry_space_group_name_H-M 'R -3 :H'
_atom_sites_solution_hydrogens geom
_atom_sites_solution_primary direct
_atom_sites_solution_secondary difmap
_audit_creation_method SHELXL-97
_cell_angle_alpha 90.00
_cell_angle_beta 90.00
_cell_angle_gamma 120.00
_cell_formula_units_Z 18
_cell_length_a 23.2536(10)
_cell_length_b 23.2536(10)
_cell_length_c 17.7700(11)
_cell_measurement_reflns_used 3709
_cell_measurement_temperature 293(2)
_cell_measurement_theta_max 52.413
_cell_measurement_theta_min 5.011
_cell_volume 8321.4(7)
_computing_cell_refinement 'Bruker SMART'
_computing_data_collection 'Bruker SMART'
_computing_data_reduction 'Bruker SHELXTL'
_computing_molecular_graphics 'Bruker SHELXTL'
_computing_publication_material 'Bruker SHELXTL'
_computing_structure_refinement 'SHELXL-97 (Sheldrick, 1997)'
_computing_structure_solution 'SHELXS-97 (Sheldrick, 1990)'
_diffrn_ambient_temperature 293(2)
_diffrn_measured_fraction_theta_full 1.000
_diffrn_measured_fraction_theta_max 1.000
_diffrn_measurement_device_type 'CCD area detector'
_diffrn_measurement_method 'phi and omega scans'
_diffrn_radiation_monochromator graphite
_diffrn_radiation_source 'fine-focus sealed tube'
_diffrn_radiation_type MoK\a
_diffrn_radiation_wavelength 0.71073
_diffrn_reflns_av_R_equivalents 0.0765
_diffrn_reflns_av_sigmaI/netI 0.0501
_diffrn_reflns_limit_h_max 29
_diffrn_reflns_limit_h_min -28
_diffrn_reflns_limit_k_max 29
_diffrn_reflns_limit_k_min -25
_diffrn_reflns_limit_l_max 22
_diffrn_reflns_limit_l_min -19
_diffrn_reflns_number 16528
_diffrn_reflns_theta_full 27.00
_diffrn_reflns_theta_max 27.00
_diffrn_reflns_theta_min 1.53
_exptl_absorpt_coefficient_mu 0.092
_exptl_absorpt_correction_T_max 1.00000
_exptl_absorpt_correction_T_min 0.75474
_exptl_absorpt_correction_type empirical
_exptl_absorpt_process_details sadabs
_exptl_crystal_colour colorless
_exptl_crystal_density_diffrn 1.350
_exptl_crystal_density_method 'not measured'
_exptl_crystal_description prismatic
_exptl_crystal_F_000 3522
_exptl_crystal_size_max 0.469
_exptl_crystal_size_mid 0.411
_exptl_crystal_size_min 0.347
_refine_diff_density_max 0.735
_refine_diff_density_min -0.309
_refine_diff_density_rms 0.042
_refine_ls_extinction_method none
_refine_ls_goodness_of_fit_ref 1.020
_refine_ls_hydrogen_treatment mixed
_refine_ls_matrix_type full
_refine_ls_number_parameters 267
_refine_ls_number_reflns 4041
_refine_ls_number_restraints 3
_refine_ls_restrained_S_all 1.039
_refine_ls_R_factor_all 0.0744
_refine_ls_R_factor_gt 0.0514
_refine_ls_shift/su_max 0.003
_refine_ls_shift/su_mean 0.000
_refine_ls_structure_factor_coef Fsqd
_refine_ls_weighting_details 'calc w=1/[\s^2^(Fo^2^)+(0.0730P)^2^+0.0000P] where P=(Fo^2^+2Fc^2^)/3'
_refine_ls_weighting_scheme calc
_refine_ls_wR_factor_gt 0.1330
_refine_ls_wR_factor_ref 0.1418
_reflns_number_gt 2779
_reflns_number_total 4041
_reflns_threshold_expression >2sigma(I)
_cod_data_source_file b810299f.txt
_cod_data_source_block cd28234
_cod_depositor_comments
;
The following automatic conversions were performed:
'_symmetry_cell_setting' value 'Rhombohedral' changed to 'rhombohedral'
according to '/home/saulius/struct/CIF-dictionaries/cif_core.dic'
dictionary named 'cif_core.dic' version 2.4.1 from 2010-06-29.

Automatic conversion script
Id: cif_fix_enum 1527 2010-12-29 10:47:43Z saulius 
;
_cod_original_sg_symbol_H-M R-3
_cod_database_code 7151006

loop_
_symmetry_equiv_pos_as_xyz
'x, y, z'
'-y, x-y, z'
'-x+y, -x, z'
'x+2/3, y+1/3, z+1/3'
'-y+2/3, x-y+1/3, z+1/3'
'-x+y+2/3, -x+1/3, z+1/3'
'x+1/3, y+2/3, z+2/3'
'-y+1/3, x-y+2/3, z+2/3'
'-x+y+1/3, -x+2/3, z+2/3'
'-x, -y, -z'
'y, -x+y, -z'
'x-y, x, -z'
'-x+2/3, -y+1/3, -z+1/3'
'y+2/3, -x+y+1/3, -z+1/3'
'x-y+2/3, x+1/3, -z+1/3'
'-x+1/3, -y+2/3, -z+2/3'
'y+1/3, -x+y+2/3, -z+2/3'
'x-y+1/3, x+2/3, -z+2/3'

loop_
_atom_site_label
_atom_site_type_symbol
_atom_site_fract_x
_atom_site_fract_y
_atom_site_fract_z
_atom_site_U_iso_or_equiv
_atom_site_adp_type
_atom_site_occupancy
_atom_site_symmetry_multiplicity
_atom_site_calc_flag
_atom_site_refinement_flags
_atom_site_disorder_assembly
_atom_site_disorder_group
N1 N -0.02012(9) 0.25265(9) 0.13883(10) 0.0556(5) Uani 1 1 d . . .
N2 N -0.06747(9) 0.26696(9) -0.09657(11) 0.0645(5) Uani 1 1 d . . .
N3 N -0.07325(8) 0.36373(10) 0.04624(12) 0.0545(5) Uani 1 1 d D . .
N4 N 0.01189(9) 0.53005(8) 0.10618(9) 0.0549(5) Uani 1 1 d . . .
N5 N 0.19753(7) 0.42961(7) 0.04304(10) 0.0443(4) Uani 1 1 d . . .
O1 O 0.23476(7) 0.45707(7) 0.09558(9) 0.0635(4) Uani 1 1 d . . .
O2 O 0.21525(7) 0.42389(7) -0.01920(9) 0.0617(4) Uani 1 1 d . . .
C1 C 0.08141(8) 0.35470(8) -0.00281(10) 0.0345(4) Uani 1 1 d . . .
H1 H 0.0899 0.3796 -0.0499 0.041 Uiso 1 1 calc R . .
C2 C 0.00684(8) 0.32812(8) 0.02018(9) 0.0335(4) Uani 1 1 d . . .
C3 C -0.00790(8) 0.38256(8) 0.04319(10) 0.0350(4) Uani 1 1 d . . .
C4 C 0.04159(8) 0.44202(8) 0.06490(9) 0.0349(4) Uani 1 1 d . . .
C5 C 0.11457(8) 0.46345(8) 0.06972(10) 0.0368(4) Uani 1 1 d . . .
H5 H 0.1283 0.4787 0.1215 0.044 Uiso 1 1 calc R . .
C6 C 0.12432(8) 0.40303(8) 0.05837(10) 0.0355(4) Uani 1 1 d . . .
H6 H 0.1134 0.3785 0.1060 0.043 Uiso 1 1 calc R . .
C7 C -0.01038(8) 0.28288(9) 0.08553(11) 0.0379(4) Uani 1 1 d . . .
C8 C -0.03537(9) 0.29190(9) -0.04529(11) 0.0401(4) Uani 1 1 d . . .
C9 C 0.02504(9) 0.49094(9) 0.08789(10) 0.0401(4) Uani 1 1 d . . .
C10 C 0.09291(8) 0.29631(8) -0.01719(10) 0.0379(4) Uani 1 1 d . . .
C11 C 0.08560(10) 0.27178(10) -0.08930(12) 0.0521(5) Uani 1 1 d . . .
H11 H 0.0752 0.2918 -0.1281 0.063 Uiso 1 1 calc R . .
C12 C 0.09351(11) 0.21773(11) -0.10489(15) 0.0664(6) Uani 1 1 d . . .
H12 H 0.0878 0.2015 -0.1538 0.080 Uiso 1 1 calc R . .
C13 C 0.10963(11) 0.18835(11) -0.04848(16) 0.0650(7) Uani 1 1 d . . .
H13 H 0.1149 0.1520 -0.0588 0.078 Uiso 1 1 calc R . .
C14 C 0.11800(10) 0.21261(11) 0.02308(14) 0.0607(6) Uani 1 1 d . . .
H14 H 0.1297 0.1930 0.0612 0.073 Uiso 1 1 calc R . .
C15 C 0.10934(9) 0.26623(9) 0.03975(12) 0.0478(5) Uani 1 1 d . . .
H15 H 0.1145 0.2819 0.0889 0.057 Uiso 1 1 calc R . .
C16 C 0.15516(8) 0.52333(8) 0.01909(11) 0.0403(5) Uani 1 1 d . . .
C17 C 0.14935(10) 0.52057(10) -0.05832(12) 0.0560(5) Uani 1 1 d . . .
H17 H 0.1205 0.4805 -0.0815 0.067 Uiso 1 1 calc R . .
C18 C 0.18558(12) 0.57616(12) -0.10140(15) 0.0705(7) Uani 1 1 d . . .
H18 H 0.1816 0.5728 -0.1535 0.085 Uiso 1 1 calc R . .
C19 C 0.22692(12) 0.63582(13) -0.0699(2) 0.0785(8) Uani 1 1 d . . .
H19 H 0.2513 0.6730 -0.0999 0.094 Uiso 1 1 calc R . .
C20 C 0.23230(11) 0.64063(11) 0.0068(2) 0.0791(9) Uani 1 1 d . . .
H20 H 0.2597 0.6816 0.0292 0.095 Uiso 1 1 calc R . .
C21 C 0.19677(10) 0.58415(10) 0.05201(14) 0.0593(6) Uani 1 1 d . . .
H21 H 0.2012 0.5876 0.1041 0.071 Uiso 1 1 calc R . .
H3A H -0.0999(9) 0.3324(9) 0.0211(11) 0.054(7) Uiso 1 1 d D . .
H3B H -0.0817(11) 0.3946(10) 0.0589(13) 0.073(8) Uiso 1 1 d D . .
O3 O 1.0000 1.0000 0.9509(7) 0.165(7) Uiso 1 3 d SD . .
H3C H 0.9649(11) 0.9530(11) 0.9249(14) 0.093(8) Uiso 1 1 d D . .

loop_
_atom_site_aniso_label
_atom_site_aniso_U_11
_atom_site_aniso_U_22
_atom_site_aniso_U_33
_atom_site_aniso_U_23
_atom_site_aniso_U_13
_atom_site_aniso_U_12
N1 0.0656(12) 0.0552(11) 0.0487(11) 0.0101(8) 0.0090(9) 0.0322(9)
N2 0.0509(11) 0.0714(13) 0.0531(12) -0.0090(9) -0.0135(9) 0.0170(9)
N3 0.0316(9) 0.0453(11) 0.0850(14) -0.0093(10) -0.0012(9) 0.0179(9)
N4 0.0659(12) 0.0573(11) 0.0525(11) -0.0068(8) 0.0008(8) 0.0389(10)
N5 0.0337(9) 0.0375(9) 0.0603(12) 0.0055(8) -0.0025(8) 0.0167(7)
O1 0.0395(8) 0.0631(10) 0.0760(11) -0.0013(8) -0.0226(7) 0.0167(7)
O2 0.0427(8) 0.0667(10) 0.0687(11) 0.0012(8) 0.0124(7) 0.0220(7)
C1 0.0318(9) 0.0348(9) 0.0361(10) 0.0028(7) 0.0017(7) 0.0162(8)
C2 0.0303(9) 0.0330(9) 0.0345(9) -0.0005(7) -0.0023(7) 0.0136(7)
C3 0.0305(9) 0.0372(10) 0.0381(10) 0.0037(7) 0.0014(7) 0.0175(8)
C4 0.0349(9) 0.0364(9) 0.0346(10) 0.0002(7) 0.0027(7) 0.0188(8)
C5 0.0353(9) 0.0368(10) 0.0355(10) -0.0064(7) -0.0050(7) 0.0159(8)
C6 0.0280(9) 0.0377(10) 0.0386(10) 0.0019(7) -0.0018(7) 0.0147(8)
C7 0.0355(10) 0.0362(10) 0.0403(11) -0.0023(8) 0.0009(8) 0.0166(8)
C8 0.0320(9) 0.0410(10) 0.0412(11) 0.0014(8) -0.0002(8) 0.0137(8)
C9 0.0411(10) 0.0412(10) 0.0380(10) -0.0002(8) 0.0021(8) 0.0204(9)
C10 0.0298(9) 0.0353(9) 0.0479(11) -0.0019(8) 0.0016(7) 0.0157(8)
C11 0.0593(13) 0.0534(12) 0.0494(13) -0.0038(9) 0.0006(9) 0.0325(11)
C12 0.0728(16) 0.0617(14) 0.0709(16) -0.0158(12) 0.0062(12) 0.0384(13)
C13 0.0597(14) 0.0510(13) 0.094(2) -0.0023(13) 0.0164(13) 0.0347(12)
C14 0.0545(13) 0.0558(13) 0.0842(18) 0.0167(12) 0.0107(12) 0.0370(11)
C15 0.0450(11) 0.0491(11) 0.0549(13) 0.0030(9) 0.0027(9) 0.0277(10)
C16 0.0301(9) 0.0318(10) 0.0605(13) -0.0041(8) 0.0012(8) 0.0165(8)
C17 0.0591(13) 0.0419(11) 0.0607(14) 0.0078(10) 0.0023(10) 0.0205(10)
C18 0.0679(16) 0.0602(15) 0.0837(18) 0.0263(13) 0.0153(13) 0.0323(13)
C19 0.0510(15) 0.0553(16) 0.133(3) 0.0355(16) 0.0268(15) 0.0294(13)
C20 0.0414(13) 0.0316(12) 0.153(3) -0.0099(15) 0.0041(15) 0.0101(10)
C21 0.0406(11) 0.0448(12) 0.0881(17) -0.0155(11) -0.0013(11) 0.0181(10)

loop_
_atom_type_symbol
_atom_type_description
_atom_type_scat_dispersion_real
_atom_type_scat_dispersion_imag
_atom_type_scat_source
C C 0.0033 0.0016 'International Tables Vol C Tables 4.2.6.8 and 6.1.1.4'
H H 0.0000 0.0000 'International Tables Vol C Tables 4.2.6.8 and 6.1.1.4'
N N 0.0061 0.0033 'International Tables Vol C Tables 4.2.6.8 and 6.1.1.4'
O O 0.0106 0.0060 'International Tables Vol C Tables 4.2.6.8 and 6.1.1.4'

loop_
_geom_angle_atom_site_label_1
_geom_angle_atom_site_label_2
_geom_angle_atom_site_label_3
_geom_angle
_geom_angle_site_symmetry_1
_geom_angle_site_symmetry_3
_geom_angle_publ_flag
C3 N3 H3A 119.8(15) . . ?
C3 N3 H3B 115.2(15) . . ?
H3A N3 H3B 120(2) . . ?
O2 N5 O1 124.57(16) . . ?
O2 N5 C6 119.57(15) . . ?
O1 N5 C6 115.84(17) . . ?
C6 C1 C10 115.68(14) . . ?
C6 C1 C2 106.89(13) . . ?
C10 C1 C2 109.95(13) . . ?
C6 C1 H1 108.0 . . ?
C10 C1 H1 108.0 . . ?
C2 C1 H1 108.0 . . ?
C7 C2 C8 110.15(14) . . ?
C7 C2 C3 106.65(13) . . ?
C8 C2 C3 108.81(14) . . ?
C7 C2 C1 109.60(13) . . ?
C8 C2 C1 107.78(14) . . ?
C3 C2 C1 113.84(13) . . ?
C4 C3 N3 124.58(17) . . ?
C4 C3 C2 120.06(14) . . ?
N3 C3 C2 115.08(16) . . ?
C3 C4 C9 117.98(15) . . ?
C3 C4 C5 126.84(15) . . ?
C9 C4 C5 115.16(15) . . ?
C4 C5 C16 110.34(14) . . ?
C4 C5 C6 110.09(13) . . ?
C16 C5 C6 116.63(14) . . ?
C4 C5 H5 106.4 . . ?
C16 C5 H5 106.4 . . ?
C6 C5 H5 106.4 . . ?
N5 C6 C1 111.10(14) . . ?
N5 C6 C5 107.34(13) . . ?
C1 C6 C5 115.13(13) . . ?
N5 C6 H6 107.7 . . ?
C1 C6 H6 107.7 . . ?
C5 C6 H6 107.7 . . ?
N1 C7 C2 174.4(2) . . ?
N2 C8 C2 176.7(2) . . ?
N4 C9 C4 179.9(3) . . ?
C11 C10 C15 118.51(17) . . ?
C11 C10 C1 118.83(16) . . ?
C15 C10 C1 122.65(17) . . ?
C10 C11 C12 121.1(2) . . ?
C10 C11 H11 119.5 . . ?
C12 C11 H11 119.5 . . ?
C13 C12 C11 120.0(2) . . ?
C13 C12 H12 120.0 . . ?
C11 C12 H12 120.0 . . ?
C14 C13 C12 119.6(2) . . ?
C14 C13 H13 120.2 . . ?
C12 C13 H13 120.2 . . ?
C13 C14 C15 120.9(2) . . ?
C13 C14 H14 119.5 . . ?
C15 C14 H14 119.5 . . ?
C10 C15 C14 119.8(2) . . ?
C10 C15 H15 120.1 . . ?
C14 C15 H15 120.1 . . ?
C17 C16 C21 118.13(19) . . ?
C17 C16 C5 122.96(16) . . ?
C21 C16 C5 118.80(18) . . ?
C18 C17 C16 120.9(2) . . ?
C18 C17 H17 119.6 . . ?
C16 C17 H17 119.6 . . ?
C19 C18 C17 121.5(3) . . ?
C19 C18 H18 119.2 . . ?
C17 C18 H18 119.2 . . ?
C18 C19 C20 119.1(2) . . ?
C18 C19 H19 120.5 . . ?
C20 C19 H19 120.5 . . ?
C19 C20 C21 120.5(2) . . ?
C19 C20 H20 119.8 . . ?
C21 C20 H20 119.8 . . ?
C16 C21 C20 119.9(2) . . ?
C16 C21 H21 120.0 . . ?
C20 C21 H21 120.0 . . ?
O3 O3 H3C 115.1(19) 10_777 . ?

loop_
_geom_bond_atom_site_label_1
_geom_bond_atom_site_label_2
_geom_bond_distance
_geom_bond_site_symmetry_2
_geom_bond_publ_flag
N1 C7 1.133(2) . ?
N2 C8 1.136(2) . ?
N3 C3 1.356(2) . ?
N3 H3A 0.814(15) . ?
N3 H3B 0.863(16) . ?
N4 C9 1.142(2) . ?
N5 O2 1.211(2) . ?
N5 O1 1.215(2) . ?
N5 C6 1.517(2) . ?
C1 C6 1.523(2) . ?
C1 C10 1.531(2) . ?
C1 C2 1.576(2) . ?
C1 H1 0.9800 . ?
C2 C7 1.481(2) . ?
C2 C8 1.483(2) . ?
C2 C3 1.524(2) . ?
C3 C4 1.339(2) . ?
C4 C9 1.431(2) . ?
C4 C5 1.513(2) . ?
C5 C16 1.525(2) . ?
C5 C6 1.544(2) . ?
C5 H5 0.9800 . ?
C6 H6 0.9800 . ?
C10 C11 1.378(3) . ?
C10 C15 1.388(3) . ?
C11 C12 1.386(3) . ?
C11 H11 0.9300 . ?
C12 C13 1.367(3) . ?
C12 H12 0.9300 . ?
C13 C14 1.365(3) . ?
C13 H13 0.9300 . ?
C14 C15 1.391(3) . ?
C14 H14 0.9300 . ?
C15 H15 0.9300 . ?
C16 C17 1.381(3) . ?
C16 C21 1.382(3) . ?
C17 C18 1.370(3) . ?
C17 H17 0.9300 . ?
C18 C19 1.353(4) . ?
C18 H18 0.9300 . ?
C19 C20 1.368(4) . ?
C19 H19 0.9300 . ?
C20 C21 1.402(3) . ?
C20 H20 0.9300 . ?
C21 H21 0.9300 . ?
O3 O3 1.75(3) 10_777 ?
O3 H3C 1.086(17) . ?

loop_
_geom_hbond_atom_site_label_D
_geom_hbond_atom_site_label_H
_geom_hbond_atom_site_label_A
_geom_hbond_distance_DH
_geom_hbond_distance_HA
_geom_hbond_distance_DA
_geom_hbond_angle_DHA
_geom_hbond_site_symmetry_A
N3 H3A O2 0.814(15) 2.632(17) 3.346(2) 147.3(19) 12

loop_
_geom_torsion_atom_site_label_1
_geom_torsion_atom_site_label_2
_geom_torsion_atom_site_label_3
_geom_torsion_atom_site_label_4
_geom_torsion
_geom_torsion_site_symmetry_1
_geom_torsion_site_symmetry_2
_geom_torsion_site_symmetry_3
_geom_torsion_site_symmetry_4
_geom_torsion_publ_flag
C6 C1 C2 C7 -71.35(17) . . . . ?
C10 C1 C2 C7 54.95(18) . . . . ?
C6 C1 C2 C8 168.77(14) . . . . ?
C10 C1 C2 C8 -64.93(17) . . . . ?
C6 C1 C2 C3 47.99(18) . . . . ?
C10 C1 C2 C3 174.29(13) . . . . ?
C7 C2 C3 C4 100.52(18) . . . . ?
C8 C2 C3 C4 -140.68(16) . . . . ?
C1 C2 C3 C4 -20.5(2) . . . . ?
C7 C2 C3 N3 -73.70(19) . . . . ?
C8 C2 C3 N3 45.1(2) . . . . ?
C1 C2 C3 N3 165.30(16) . . . . ?
N3 C3 C4 C9 -4.7(3) . . . . ?
C2 C3 C4 C9 -178.37(15) . . . . ?
N3 C3 C4 C5 173.75(18) . . . . ?
C2 C3 C4 C5 0.1(3) . . . . ?
C3 C4 C5 C16 120.80(19) . . . . ?
C9 C4 C5 C16 -60.68(19) . . . . ?
C3 C4 C5 C6 -9.3(2) . . . . ?
C9 C4 C5 C6 169.18(15) . . . . ?
O2 N5 C6 C1 16.6(2) . . . . ?
O1 N5 C6 C1 -165.06(14) . . . . ?
O2 N5 C6 C5 -110.09(17) . . . . ?
O1 N5 C6 C5 68.26(18) . . . . ?
C10 C1 C6 N5 54.97(19) . . . . ?
C2 C1 C6 N5 177.77(13) . . . . ?
C10 C1 C6 C5 177.25(14) . . . . ?
C2 C1 C6 C5 -59.95(18) . . . . ?
C4 C5 C6 N5 165.20(14) . . . . ?
C16 C5 C6 N5 38.51(19) . . . . ?
C4 C5 C6 C1 40.9(2) . . . . ?
C16 C5 C6 C1 -85.76(18) . . . . ?
C8 C2 C7 N1 -173.7(19) . . . . ?
C3 C2 C7 N1 -56(2) . . . . ?
C1 C2 C7 N1 68(2) . . . . ?
C7 C2 C8 N2 150(4) . . . . ?
C3 C2 C8 N2 33(4) . . . . ?
C1 C2 C8 N2 -91(4) . . . . ?
C3 C4 C9 N4 -134(100) . . . . ?
C5 C4 C9 N4 47(98) . . . . ?
C6 C1 C10 C11 -146.71(17) . . . . ?
C2 C1 C10 C11 92.12(19) . . . . ?
C6 C1 C10 C15 34.4(2) . . . . ?
C2 C1 C10 C15 -86.8(2) . . . . ?
C15 C10 C11 C12 0.9(3) . . . . ?
C1 C10 C11 C12 -178.06(18) . . . . ?
C10 C11 C12 C13 -0.8(3) . . . . ?
C11 C12 C13 C14 -0.1(3) . . . . ?
C12 C13 C14 C15 1.0(3) . . . . ?
C11 C10 C15 C14 0.0(3) . . . . ?
C1 C10 C15 C14 178.89(16) . . . . ?
C13 C14 C15 C10 -0.9(3) . . . . ?
C4 C5 C16 C17 -65.3(2) . . . . ?
C6 C5 C16 C17 61.2(2) . . . . ?
C4 C5 C16 C21 110.64(18) . . . . ?
C6 C5 C16 C21 -122.80(18) . . . . ?
C21 C16 C17 C18 2.2(3) . . . . ?
C5 C16 C17 C18 178.19(18) . . . . ?
C16 C17 C18 C19 -1.6(3) . . . . ?
C17 C18 C19 C20 -0.3(4) . . . . ?
C18 C19 C20 C21 1.7(4) . . . . ?
C17 C16 C21 C20 -0.9(3) . . . . ?
C5 C16 C21 C20 -177.02(17) . . . . ?
C19 C20 C21 C16 -1.1(3) . . . . ?
